data_1537753
loop_
_publ_author_name
'Daoudi, A.'
'Noel, H.'

_publ_section_title
;
 Synthesis, crystal structure and magnetic properties of new ternary
 uranium chalcogenides: Ru U S3 and Rh U S3
;
_journal_name_full 'Inorganica Chimica Acta'
_journal_page_first 93
_journal_page_last 95
_journal_volume 140
_journal_year 1987
_chemical_formula_sum 'Rh S3 U'
_chemical_name_systematic 'Rh U S3'
_space_group_IT_number 62
_symmetry_space_group_name_Hall '-P 2ac 2n'
_symmetry_space_group_name_H-M 'P n m a'
_cell_angle_alpha 90
_cell_angle_beta 90
_cell_angle_gamma 90
_cell_formula_units_Z 4
_cell_length_a 7.119
_cell_length_b 8.618
_cell_length_c 5.978
_cell_volume 366.760
_citation_journal_id_ASTM ICHAA3
_cod_data_source_file Daoudi_ICHAA3_1987_1617.cif
_cod_data_source_block Rh1S3U1
_cod_original_cell_volume 366.7595
_cod_original_formula_sum 'Rh1 S3 U1'
_cod_database_code 1537753

loop_
_symmetry_equiv_pos_as_xyz
x,y,z
-x+1/2,-y,z+1/2
x+1/2,-y+1/2,-z+1/2
-x,y+1/2,-z
-x,-y,-z
x-1/2,y,-z-1/2
-x-1/2,y-1/2,z-1/2
x,-y-1/2,z

loop_
_atom_site_label
_atom_site_type_symbol
_atom_site_fract_x
_atom_site_fract_y
_atom_site_fract_z
_atom_site_occupancy
_atom_site_U_iso_or_equiv
U1 U 0.38191 0.25 0.93614 1 0.0
Rh1 Rh 0 0 0 1 0.0
S2 S 0.3204 0.5524 0.1569 1 0.0
S1 S 0.0494 0.25 0.1487 1 0.0
